data_4088864
loop_
_publ_author_name
'Alashkar, Nour'
'Dietz, Christina'
'Baba Haj, Samer'
'Hiller, Wolf'
'Jurkschat, Klaus'

_publ_section_title
;
 Unsymmetrical Bicentric Organotin Lewis Acids
 {Me2N(CH2)3}Ph(X)Sn(CH2)nSnPh2X (X = F, I; n = 1, 3): Syntheses and
 Structures
;
_journal_issue 16
_journal_name_full Organometallics
_journal_page_first 2738
_journal_paper_doi 10.1021/acs.organomet.6b00500
_journal_volume 35
_journal_year 2016
_chemical_formula_moiety 'C48 H58 F4 N2 Sn4'
_chemical_formula_sum 'C48 H58 F4 N2 Sn4'
_chemical_formula_weight 1213.72
_chemical_melting_point 442
_space_group_crystal_system monoclinic
_space_group_IT_number 14
_space_group_name_Hall '-P 2yn'
_space_group_name_H-M_alt 'P 1 21/n 1'
_atom_sites_solution_hydrogens geom
_audit_creation_method SHELXL-2014/7
_cell_angle_alpha 90
_cell_angle_beta 94.893(4)
_cell_angle_gamma 90
_cell_formula_units_Z 2
_cell_length_a 12.5326(6)
_cell_length_b 11.0605(5)
_cell_length_c 16.8003(8)
_cell_measurement_reflns_used 8569
_cell_measurement_temperature 173(2)
_cell_measurement_theta_max 29.1264
_cell_measurement_theta_min 2.1115
_cell_volume 2320.32(19)
_computing_cell_refinement 'CrysAlisPro, Agilent Technologies, Version 1.171.32.37'
_computing_data_collection 'CrysAlisPro, Agilent Technologies, Version 1.171.32.37'
_computing_data_reduction 'CrysAlisPro, Agilent Technologies, Version 1.171.32.37'
_computing_molecular_graphics 'SHELXP-97 (Sheldrick, 1997)'
_computing_publication_material 'enCIFer Version 1.5'
_computing_structure_refinement 'SHELXL-2014/7 (Sheldrick, 2014)'
_computing_structure_solution 'SHELXS-97 (Sheldrick, 1990)'
_diffrn_ambient_temperature 173(2)
_diffrn_measured_fraction_theta_full 0.999
_diffrn_measured_fraction_theta_max 0.999
_diffrn_measurement_device_type 'XcaliburS CCD Diffractometer'
_diffrn_measurement_method '\w und \y scan'
_diffrn_radiation_monochromator graphite
_diffrn_radiation_source 'fine-focus sealed tube'
_diffrn_radiation_type MoK\a
_diffrn_radiation_wavelength 0.71073
_diffrn_reflns_av_R_equivalents 0.0394
_diffrn_reflns_av_unetI/netI 0.0474
_diffrn_reflns_Laue_measured_fraction_full 0.999
_diffrn_reflns_Laue_measured_fraction_max 0.999
_diffrn_reflns_limit_h_max 10
_diffrn_reflns_limit_h_min -15
_diffrn_reflns_limit_k_max 13
_diffrn_reflns_limit_k_min -13
_diffrn_reflns_limit_l_max 20
_diffrn_reflns_limit_l_min -20
_diffrn_reflns_number 17084
_diffrn_reflns_point_group_measured_fraction_full 0.999
_diffrn_reflns_point_group_measured_fraction_max 0.999
_diffrn_reflns_theta_full 25.242
_diffrn_reflns_theta_max 25.500
_diffrn_reflns_theta_min 2.116
_exptl_absorpt_coefficient_mu 2.178
_exptl_absorpt_correction_T_max 1.00000
_exptl_absorpt_correction_T_min 0.72703
_exptl_absorpt_correction_type multi-scan
_exptl_absorpt_process_details
;
CrysAlis RED, Oxford Diffraction Ltd.,
Version 1.171.32.37 (release 24-10-2008 CrysAlis171 .NET)
(compiled Oct 24 2008,09:44:38)
Empirical absorption correction using spherical harmonics,
 implemented in SCALE3 ABSPACK scaling algorithm.
;
_exptl_crystal_colour colourless
_exptl_crystal_density_diffrn 1.737
_exptl_crystal_description block
_exptl_crystal_F_000 1192
_exptl_crystal_size_max 0.24
_exptl_crystal_size_mid 0.19
_exptl_crystal_size_min 0.08
_refine_diff_density_max 0.859
_refine_diff_density_min -0.558
_refine_diff_density_rms 0.092
_refine_ls_extinction_method none
_refine_ls_goodness_of_fit_ref 0.904
_refine_ls_hydrogen_treatment constr
_refine_ls_matrix_type full
_refine_ls_number_parameters 264
_refine_ls_number_reflns 4325
_refine_ls_number_restraints 0
_refine_ls_restrained_S_all 0.904
_refine_ls_R_factor_all 0.0364
_refine_ls_R_factor_gt 0.0236
_refine_ls_shift/su_max 0.000
_refine_ls_shift/su_mean 0.000
_refine_ls_structure_factor_coef Fsqd
_refine_ls_weighting_details 'w=1/[\s^2^(Fo^2^)+(0.0249P)^2^] where P=(Fo^2^+2Fc^2^)/3'
_refine_ls_weighting_scheme calc
_refine_ls_wR_factor_gt 0.0494
_refine_ls_wR_factor_ref 0.0505
_reflns_Friedel_coverage 0.000
_reflns_number_gt 3296
_reflns_number_total 4325
_reflns_threshold_expression 'I > 2\s(I)'
_cod_data_source_file om6b00500_si_002.cif
_cod_data_source_block 1329_compound-4
_cod_original_sg_symbol_H-M 'P 21/n'
_cod_database_code 4088864
_shelx_shelxl_version_number 2014/7
_shelx_space_group_comment
;
The symmetry employed for this shelxl refinement is uniquely defined
by the following loop, which should always be used as a source of
symmetry information in preference to the above space-group names.
They are only intended as comments.
;

loop_
_space_group_symop_operation_xyz
'x, y, z'
'-x+1/2, y+1/2, -z+1/2'
'-x, -y, -z'
'x-1/2, -y-1/2, z-1/2'

loop_
_atom_site_label
_atom_site_type_symbol
_atom_site_fract_x
_atom_site_fract_y
_atom_site_fract_z
_atom_site_U_iso_or_equiv
_atom_site_adp_type
_atom_site_occupancy
_atom_site_site_symmetry_order
_atom_site_calc_flag
_atom_site_refinement_flags_posn
_atom_site_refinement_flags_adp
Sn1 Sn 0.11382(2) 0.16637(2) 0.09126(2) 0.01624(7) Uani 1 1 d . .
F1 F -0.03796(14) 0.07996(17) 0.07926(12) 0.0236(5) Uani 1 1 d . .
Sn2 Sn 0.19539(2) 0.01195(2) -0.08511(2) 0.01678(7) Uani 1 1 d . .
F2 F 0.33741(15) 0.10027(18) -0.08485(12) 0.0263(5) Uani 1 1 d . .
N1 N 0.2938(2) 0.2353(3) 0.12415(18) 0.0267(8) Uani 1 1 d . .
C1 C 0.1224(3) 0.1632(3) -0.03412(19) 0.0195(8) Uani 1 1 d . .
H1A H 0.1615 0.2365 -0.0489 0.023 Uiso 1 1 calc R U
H1B H 0.0484 0.1700 -0.0596 0.023 Uiso 1 1 calc R U
C2 C 0.1740(3) 0.0231(3) 0.1655(2) 0.0347(10) Uani 1 1 d . .
H2A H 0.1336 0.0194 0.2136 0.042 Uiso 1 1 calc R U
H2B H 0.1631 -0.0544 0.1364 0.042 Uiso 1 1 calc R U
C3 C 0.2918(3) 0.0391(5) 0.1908(3) 0.0588(15) Uani 1 1 d . .
H3A H 0.3265 -0.0414 0.1940 0.071 Uiso 1 1 calc R U
H3B H 0.2997 0.0752 0.2449 0.071 Uiso 1 1 calc R U
C4 C 0.3515(3) 0.1213(4) 0.1323(3) 0.0496(13) Uani 1 1 d . .
H4A H 0.4264 0.1356 0.1541 0.059 Uiso 1 1 calc R U
H4B H 0.3527 0.0816 0.0795 0.059 Uiso 1 1 calc R U
C5 C 0.3021(3) 0.3051(5) 0.1962(3) 0.078(2) Uani 1 1 d . .
H5A H 0.3778 0.3209 0.2126 0.117 Uiso 1 1 calc R U
H5B H 0.2700 0.2603 0.2384 0.117 Uiso 1 1 calc R U
H5C H 0.2644 0.3821 0.1868 0.117 Uiso 1 1 calc R U
C6 C 0.3380(3) 0.3071(4) 0.0600(3) 0.0523(13) Uani 1 1 d . .
H6A H 0.4132 0.3262 0.0755 0.078 Uiso 1 1 calc R U
H6B H 0.2971 0.3823 0.0519 0.078 Uiso 1 1 calc R U
H6C H 0.3327 0.2603 0.0103 0.078 Uiso 1 1 calc R U
C11 C 0.0463(2) 0.3239(3) 0.1390(2) 0.0186(8) Uani 1 1 d . .
C12 C 0.0028(3) 0.3204(3) 0.2113(2) 0.0261(9) Uani 1 1 d . .
H12A H 0.0071 0.2478 0.2417 0.031 Uiso 1 1 calc R U
C13 C -0.0474(3) 0.4209(4) 0.2410(3) 0.0357(11) Uani 1 1 d . .
H13A H -0.0791 0.4168 0.2903 0.043 Uiso 1 1 calc R U
C14 C -0.0505(3) 0.5266(4) 0.1975(3) 0.0363(11) Uani 1 1 d . .
H14A H -0.0841 0.5960 0.2175 0.044 Uiso 1 1 calc R U
C15 C -0.0074(3) 0.5335(4) 0.1284(3) 0.0373(11) Uani 1 1 d . .
H15A H -0.0096 0.6078 0.0999 0.045 Uiso 1 1 calc R U
C16 C 0.0412(3) 0.4326(3) 0.0968(2) 0.0292(9) Uani 1 1 d . .
H16A H 0.0707 0.4380 0.0467 0.035 Uiso 1 1 calc R U
C21 C 0.1720(3) 0.0025(3) -0.2114(2) 0.0192(8) Uani 1 1 d . .
C22 C 0.1518(3) 0.1070(3) -0.2563(2) 0.0281(9) Uani 1 1 d . .
H22A H 0.1469 0.1824 -0.2299 0.034 Uiso 1 1 calc R U
C23 C 0.1389(3) 0.1029(4) -0.3383(2) 0.0395(11) Uani 1 1 d . .
H23A H 0.1269 0.1752 -0.3682 0.047 Uiso 1 1 calc R U
C24 C 0.1434(3) -0.0082(4) -0.3775(2) 0.0378(11) Uani 1 1 d . .
H24A H 0.1326 -0.0118 -0.4341 0.045 Uiso 1 1 calc R U
C25 C 0.1630(3) -0.1097(4) -0.3351(2) 0.0318(10) Uani 1 1 d . .
H25A H 0.1672 -0.1849 -0.3619 0.038 Uiso 1 1 calc R U
C26 C 0.1772(3) -0.1056(3) -0.2520(2) 0.0254(9) Uani 1 1 d . .
H26A H 0.1907 -0.1783 -0.2228 0.030 Uiso 1 1 calc R U
C31 C 0.2661(3) -0.1363(3) -0.0176(2) 0.0191(8) Uani 1 1 d . .
C32 C 0.2079(3) -0.2321(3) 0.0085(2) 0.0282(9) Uani 1 1 d . .
H32A H 0.1331 -0.2364 -0.0064 0.034 Uiso 1 1 calc R U
C33 C 0.2567(3) -0.3219(4) 0.0558(3) 0.0389(11) Uani 1 1 d . .
H33A H 0.2155 -0.3874 0.0733 0.047 Uiso 1 1 calc R U
C34 C 0.3648(3) -0.3166(4) 0.0776(2) 0.0330(10) Uani 1 1 d . .
H34A H 0.3984 -0.3777 0.1106 0.040 Uiso 1 1 calc R U
C35 C 0.4238(3) -0.2227(4) 0.0514(2) 0.0329(10) Uani 1 1 d . .
H35A H 0.4986 -0.2191 0.0662 0.039 Uiso 1 1 calc R U
C36 C 0.3757(3) -0.1333(3) 0.0038(2) 0.0221(8) Uani 1 1 d . .
H36A H 0.4177 -0.0692 -0.0145 0.027 Uiso 1 1 calc R U

loop_
_atom_site_aniso_label
_atom_site_aniso_U_11
_atom_site_aniso_U_22
_atom_site_aniso_U_33
_atom_site_aniso_U_23
_atom_site_aniso_U_13
_atom_site_aniso_U_12
Sn1 0.01415(12) 0.01727(13) 0.01737(12) -0.00151(11) 0.00170(9) -0.00057(10)
F1 0.0159(10) 0.0248(11) 0.0306(12) 0.0000(10) 0.0049(9) -0.0057(8)
Sn2 0.01607(13) 0.01743(13) 0.01735(13) -0.00184(11) 0.00444(10) -0.00208(10)
F2 0.0243(11) 0.0268(12) 0.0283(12) -0.0008(10) 0.0044(9) -0.0104(9)
N1 0.0183(17) 0.0340(19) 0.0276(18) -0.0077(16) 0.0004(14) -0.0028(14)
C1 0.0257(19) 0.0146(18) 0.0190(18) 0.0019(16) 0.0071(15) 0.0006(16)
C2 0.030(2) 0.032(2) 0.040(2) 0.011(2) -0.0069(19) 0.0043(18)
C3 0.034(3) 0.063(3) 0.075(4) 0.038(3) -0.015(3) -0.003(2)
C4 0.022(2) 0.063(3) 0.062(3) -0.007(3) -0.011(2) 0.010(2)
C5 0.024(2) 0.137(5) 0.072(4) -0.069(4) -0.005(2) -0.010(3)
C6 0.035(3) 0.059(3) 0.062(3) 0.005(3) 0.005(2) -0.019(2)
C11 0.0160(17) 0.0198(19) 0.0195(18) -0.0045(17) -0.0013(15) -0.0027(15)
C12 0.0217(19) 0.029(2) 0.028(2) -0.0023(19) 0.0075(16) -0.0035(17)
C13 0.023(2) 0.047(3) 0.038(3) -0.015(2) 0.0114(19) -0.001(2)
C14 0.020(2) 0.037(3) 0.050(3) -0.025(2) -0.003(2) 0.0098(19)
C15 0.039(2) 0.025(2) 0.045(3) -0.002(2) -0.010(2) 0.0116(19)
C16 0.034(2) 0.029(2) 0.025(2) -0.0010(18) 0.0042(18) 0.0036(18)
C21 0.0175(18) 0.024(2) 0.0168(18) -0.0042(17) 0.0062(15) -0.0045(15)
C22 0.032(2) 0.024(2) 0.028(2) -0.0047(18) 0.0064(18) -0.0022(17)
C23 0.045(3) 0.041(3) 0.031(3) 0.017(2) -0.005(2) -0.005(2)
C24 0.031(2) 0.063(3) 0.019(2) 0.001(2) -0.0044(18) -0.008(2)
C25 0.026(2) 0.036(2) 0.034(2) -0.018(2) 0.0035(18) -0.0061(18)
C26 0.023(2) 0.025(2) 0.029(2) -0.0018(18) 0.0056(17) -0.0031(16)
C31 0.0169(19) 0.021(2) 0.0201(19) -0.0037(16) 0.0039(15) 0.0027(15)
C32 0.019(2) 0.027(2) 0.037(2) 0.0045(19) -0.0007(18) -0.0001(17)
C33 0.033(2) 0.024(2) 0.059(3) 0.013(2) 0.002(2) -0.0016(19)
C34 0.028(2) 0.029(2) 0.040(2) 0.006(2) -0.0070(19) 0.0066(18)
C35 0.017(2) 0.040(2) 0.041(3) -0.004(2) -0.0052(18) 0.0073(18)
C36 0.0144(18) 0.022(2) 0.030(2) -0.0072(17) 0.0064(16) -0.0035(15)

loop_
_atom_type_symbol
_atom_type_description
_atom_type_scat_dispersion_real
_atom_type_scat_dispersion_imag
_atom_type_scat_source
C C 0.0033 0.0016 'International Tables Vol C Tables 4.2.6.8 and 6.1.1.4'
H H 0.0000 0.0000 'International Tables Vol C Tables 4.2.6.8 and 6.1.1.4'
N N 0.0061 0.0033 'International Tables Vol C Tables 4.2.6.8 and 6.1.1.4'
F F 0.0171 0.0103 'International Tables Vol C Tables 4.2.6.8 and 6.1.1.4'
Sn Sn -0.6537 1.4246 'International Tables Vol C Tables 4.2.6.8 and 6.1.1.4'

loop_
_geom_angle_atom_site_label_1
_geom_angle_atom_site_label_2
_geom_angle_atom_site_label_3
_geom_angle
_geom_angle_site_symmetry_3
C2 Sn1 C1 121.87(15) .
C2 Sn1 F1 89.43(11) .
C1 Sn1 F1 91.09(11) .
C2 Sn1 C11 121.71(15) .
C1 Sn1 C11 116.38(13) .
F1 Sn1 C11 91.28(10) .
C2 Sn1 N1 79.72(13) .
C1 Sn1 N1 96.19(12) .
F1 Sn1 N1 168.99(9) .
C11 Sn1 N1 92.85(11) .
Sn1 F1 Sn2 172.05(10) 3
F2 Sn2 C21 94.13(10) .
F2 Sn2 C1 91.60(11) .
C21 Sn2 C1 114.54(13) .
F2 Sn2 C31 92.51(10) .
C21 Sn2 C31 120.55(13) .
C1 Sn2 C31 124.24(12) .
F2 Sn2 F1 176.91(8) 3
C21 Sn2 F1 88.54(10) 3
C1 Sn2 F1 85.87(10) 3
C31 Sn2 F1 87.45(10) 3
C5 N1 C4 112.9(4) .
C5 N1 C6 108.6(4) .
C4 N1 C6 108.6(3) .
C5 N1 Sn1 111.4(2) .
C4 N1 Sn1 101.4(2) .
C6 N1 Sn1 113.9(2) .
Sn1 C1 Sn2 118.32(15) .
Sn1 C1 H1A 107.7 .
Sn2 C1 H1A 107.7 .
Sn1 C1 H1B 107.7 .
Sn2 C1 H1B 107.7 .
H1A C1 H1B 107.1 .
C3 C2 Sn1 111.6(3) .
C3 C2 H2A 109.3 .
Sn1 C2 H2A 109.3 .
C3 C2 H2B 109.3 .
Sn1 C2 H2B 109.3 .
H2A C2 H2B 108.0 .
C2 C3 C4 113.4(3) .
C2 C3 H3A 108.9 .
C4 C3 H3A 108.9 .
C2 C3 H3B 108.9 .
C4 C3 H3B 108.9 .
H3A C3 H3B 107.7 .
N1 C4 C3 107.5(4) .
N1 C4 H4A 110.2 .
C3 C4 H4A 110.2 .
N1 C4 H4B 110.2 .
C3 C4 H4B 110.2 .
H4A C4 H4B 108.5 .
N1 C5 H5A 109.5 .
N1 C5 H5B 109.5 .
H5A C5 H5B 109.5 .
N1 C5 H5C 109.5 .
H5A C5 H5C 109.5 .
H5B C5 H5C 109.5 .
N1 C6 H6A 109.5 .
N1 C6 H6B 109.5 .
H6A C6 H6B 109.5 .
N1 C6 H6C 109.5 .
H6A C6 H6C 109.5 .
H6B C6 H6C 109.5 .
C12 C11 C16 118.1(3) .
C12 C11 Sn1 120.7(3) .
C16 C11 Sn1 121.2(3) .
C11 C12 C13 121.3(4) .
C11 C12 H12A 119.4 .
C13 C12 H12A 119.4 .
C14 C13 C12 118.8(4) .
C14 C13 H13A 120.6 .
C12 C13 H13A 120.6 .
C15 C14 C13 121.3(4) .
C15 C14 H14A 119.4 .
C13 C14 H14A 119.4 .
C14 C15 C16 120.7(4) .
C14 C15 H15A 119.6 .
C16 C15 H15A 119.6 .
C11 C16 C15 119.8(4) .
C11 C16 H16A 120.1 .
C15 C16 H16A 120.1 .
C26 C21 C22 117.7(3) .
C26 C21 Sn2 121.9(3) .
C22 C21 Sn2 120.4(3) .
C23 C22 C21 121.1(4) .
C23 C22 H22A 119.4 .
C21 C22 H22A 119.4 .
C22 C23 C24 119.7(4) .
C22 C23 H23A 120.1 .
C24 C23 H23A 120.1 .
C25 C24 C23 119.8(4) .
C25 C24 H24A 120.1 .
C23 C24 H24A 120.1 .
C24 C25 C26 120.5(4) .
C24 C25 H25A 119.7 .
C26 C25 H25A 119.7 .
C21 C26 C25 121.0(4) .
C21 C26 H26A 119.5 .
C25 C26 H26A 119.5 .
C32 C31 C36 118.3(3) .
C32 C31 Sn2 123.3(2) .
C36 C31 Sn2 118.3(3) .
C31 C32 C33 120.9(3) .
C31 C32 H32A 119.5 .
C33 C32 H32A 119.5 .
C34 C33 C32 120.0(4) .
C34 C33 H33A 120.0 .
C32 C33 H33A 120.0 .
C35 C34 C33 119.6(4) .
C35 C34 H34A 120.2 .
C33 C34 H34A 120.2 .
C34 C35 C36 120.6(3) .
C34 C35 H35A 119.7 .
C36 C35 H35A 119.7 .
C35 C36 C31 120.5(3) .
C35 C36 H36A 119.8 .
C31 C36 H36A 119.8 .

loop_
_geom_bond_atom_site_label_1
_geom_bond_atom_site_label_2
_geom_bond_distance
_geom_bond_site_symmetry_2
Sn1 C2 2.115(3) .
Sn1 C1 2.119(3) .
Sn1 F1 2.1229(17) .
Sn1 C11 2.124(3) .
Sn1 N1 2.400(3) .
F1 Sn2 2.2291(17) 3
Sn2 F2 2.0300(18) .
Sn2 C21 2.119(3) .
Sn2 C1 2.122(3) .
Sn2 C31 2.142(3) .
Sn2 F1 2.2292(17) 3
N1 C5 1.432(5) .
N1 C4 1.454(5) .
N1 C6 1.484(5) .
C1 H1A 0.9900 .
C1 H1B 0.9900 .
C2 C3 1.512(5) .
C2 H2A 0.9900 .
C2 H2B 0.9900 .
C3 C4 1.575(6) .
C3 H3A 0.9900 .
C3 H3B 0.9900 .
C4 H4A 0.9900 .
C4 H4B 0.9900 .
C5 H5A 0.9800 .
C5 H5B 0.9800 .
C5 H5C 0.9800 .
C6 H6A 0.9800 .
C6 H6B 0.9800 .
C6 H6C 0.9800 .
C11 C12 1.374(5) .
C11 C16 1.394(5) .
C12 C13 1.391(5) .
C12 H12A 0.9500 .
C13 C14 1.378(6) .
C13 H13A 0.9500 .
C14 C15 1.324(6) .
C14 H14A 0.9500 .
C15 C16 1.398(5) .
C15 H15A 0.9500 .
C16 H16A 0.9500 .
C21 C26 1.381(5) .
C21 C22 1.391(5) .
C22 C23 1.373(5) .
C22 H22A 0.9500 .
C23 C24 1.398(6) .
C23 H23A 0.9500 .
C24 C25 1.341(5) .
C24 H24A 0.9500 .
C25 C26 1.393(5) .
C25 H25A 0.9500 .
C26 H26A 0.9500 .
C31 C32 1.379(5) .
C31 C36 1.389(4) .
C32 C33 1.382(5) .
C32 H32A 0.9500 .
C33 C34 1.374(5) .
C33 H33A 0.9500 .
C34 C35 1.369(5) .
C34 H34A 0.9500 .
C35 C36 1.377(5) .
C35 H35A 0.9500 .
C36 H36A 0.9500 .

loop_
_geom_torsion_atom_site_label_1
_geom_torsion_atom_site_label_2
_geom_torsion_atom_site_label_3
_geom_torsion_atom_site_label_4
_geom_torsion
Sn1 C2 C3 C4 -23.4(5)
C5 N1 C4 C3 68.1(4)
C6 N1 C4 C3 -171.4(3)
Sn1 N1 C4 C3 -51.2(4)
C2 C3 C4 N1 54.3(5)
C16 C11 C12 C13 1.6(5)
Sn1 C11 C12 C13 -176.1(3)
C11 C12 C13 C14 -1.8(5)
C12 C13 C14 C15 0.5(6)
C13 C14 C15 C16 1.0(6)
C12 C11 C16 C15 -0.2(5)
Sn1 C11 C16 C15 177.6(3)
C14 C15 C16 C11 -1.2(6)
C26 C21 C22 C23 -0.8(5)
Sn2 C21 C22 C23 178.5(3)
C21 C22 C23 C24 1.6(6)
C22 C23 C24 C25 -1.7(6)
C23 C24 C25 C26 1.0(6)
C22 C21 C26 C25 0.2(5)
Sn2 C21 C26 C25 -179.2(3)
C24 C25 C26 C21 -0.3(6)
C36 C31 C32 C33 1.1(6)
Sn2 C31 C32 C33 -176.2(3)
C31 C32 C33 C34 0.0(6)
C32 C33 C34 C35 -0.7(7)
C33 C34 C35 C36 0.3(6)
C34 C35 C36 C31 0.8(6)
C32 C31 C36 C35 -1.5(5)
Sn2 C31 C36 C35 176.0(3)
